data_9000287
loop_
_publ_author_name
'Simmons, W. B.'
'Peacor, D. R.'

_publ_section_title
;
 Refinement of the crystal structure of a volcanic nepheline
;
_journal_name_full 'American Mineralogist'
_journal_page_first 1711
_journal_page_last 1719
_journal_volume 57
_journal_year 1972
_chemical_formula_sum 'Al3.6 K Na3 O15.999 Si4.4'
_chemical_name_mineral Nepheline
_space_group_IT_number 173
_symmetry_space_group_name_Hall 'P 6c'
_symmetry_space_group_name_H-M 'P 63'
_cell_angle_alpha 90
_cell_angle_beta 90
_cell_angle_gamma 120
_cell_length_a 10.003
_cell_length_b 10.003
_cell_length_c 8.381
_cell_formula_units_Z 2
_cell_volume 726.251
_database_code_amcsd 0000296
_exptl_crystal_density_diffrn 2.674
_cod_original_formula_sum 'Na3 K (Al3.6 Si4.4) O15.999'
_cod_database_code 9000287

loop_
_space_group_symop_operation_xyz
x,y,z
x-y,x,1/2+z
-y,x-y,z
-x,-y,1/2+z
-x+y,-x,z
y,-x+y,1/2+z

loop_
_atom_site_aniso_label
_atom_site_aniso_U_11
_atom_site_aniso_U_22
_atom_site_aniso_U_33
_atom_site_aniso_U_12
_atom_site_aniso_U_13
_atom_site_aniso_U_23
Na 0.03117 0.01901 0.01922 0.01217 0.00147 0.00110
K 0.03878 0.03878 0.03452 0.01939 0.00000 0.00000
Al1 0.01369 0.01369 0.01245 0.00684 0.00000 0.00000
Si1 0.01369 0.01369 0.01245 0.00684 0.00000 0.00000
Si2 0.02281 0.02281 0.01423 0.01141 0.00000 0.00000
Al2 0.02281 0.02281 0.01423 0.01141 0.00000 0.00000
Si3 0.00798 0.00874 0.01566 0.00342 -0.00331 -0.00110
Al3 0.00798 0.00874 0.01566 0.00342 -0.00331 -0.00110
Al4 0.01026 0.01255 0.00961 0.00608 -0.00441 -0.00184
Si4 0.01026 0.01255 0.00961 0.00608 -0.00441 -0.00184
O1 0.04296 0.03003 0.03736 0.03079 -0.03053 -0.02501
O2 0.02357 0.04562 0.01566 0.02319 -0.00772 -0.00662
O3 0.02509 0.02167 0.06512 0.01331 0.00037 0.00809
O4 0.00836 0.00836 0.03665 0.00190 -0.00147 0.00589
O5 0.01407 0.02623 0.01032 0.01445 -0.00184 0.00000
O6 0.02395 0.01673 0.02918 0.01445 -0.00405 0.00110

loop_
_atom_site_label
_atom_site_fract_x
_atom_site_fract_y
_atom_site_fract_z
_atom_site_occupancy
Na 0.99720 0.44320 0.99130 1.00000
K 0.00000 0.00000 0.98930 1.00000
Al1 0.33330 0.66670 0.18770 0.51000
Si1 0.33330 0.66670 0.18770 0.49000
Si2 0.33330 0.66670 0.79900 0.58000
Al2 0.33330 0.66670 0.79900 0.42000
Si3 0.09330 0.33440 0.30900 0.84000
Al3 0.09330 0.33440 0.30900 0.16000
Al4 0.09340 0.33180 0.68240 0.73000
Si4 0.09340 0.33180 0.68240 0.27000
O1 0.33270 0.70240 0.98460 0.33300
O2 0.02690 0.31680 0.49210 1.00000
O3 0.17130 0.52350 0.72100 1.00000
O4 0.16470 0.51080 0.23930 1.00000
O5 0.22580 0.28730 0.30990 1.00000
O6 0.22290 0.26570 0.68920 1.00000

loop_
_cod_related_entry_id
_cod_related_entry_database
_cod_related_entry_code
1 AMCSD 0000296
